data_1509989
loop_
_publ_author_name
'Olekseyuk, I.D.'
'Gulay, L.D.'
'Parasyuk, O.V.'

_publ_section_title
;
 Crystal structure of beta-(Ag8 Sn Se6)
;
_journal_name_full 'Journal of Alloys Compd.'
_journal_page_first 113
_journal_page_last 117
_journal_paper_doi 10.1016/S0925-8388(01)01970-3
_journal_volume 339
_journal_year 2002
_chemical_formula_sum 'Ag8 Se6 Sn'
_chemical_name_systematic 'Ag8 Sn Se6'
_space_group_IT_number 31
_symmetry_space_group_name_Hall 'P 2ac -2'
_symmetry_space_group_name_H-M 'P m n 21'
_cell_angle_alpha 90
_cell_angle_beta 90
_cell_angle_gamma 90
_cell_formula_units_Z 2
_cell_length_a 7.9168
_cell_length_b 7.8219
_cell_length_c 11.0453
_cell_volume 683.974
_citation_journal_id_ASTM JALCEU
_cod_data_source_file silver3-x_296.cif
_cod_data_source_block Ag8Se6Sn1
_cod_original_cell_volume 683.9738
_cod_original_formula_sum 'Ag8 Se6 Sn1'
_cod_database_code 1509989

loop_
_symmetry_equiv_pos_as_xyz
x,y,z
-x+1/2,-y,z+1/2
-x,y,z
x+1/2,-y,z+1/2

loop_
_atom_site_label
_atom_site_type_symbol
_atom_site_fract_x
_atom_site_fract_y
_atom_site_fract_z
_atom_site_occupancy
_atom_site_U_iso_or_equiv
Se4 Se-2 0 0.803 0.236 1 0.0
Ag5 Ag+1 0 0.7229 0.4729 1 0.0
Se3 Se-2 0 0.492 0.647 1 0.0
Sn1 Sn+4 0 0.2501 0.5087 1 0.0
Ag1 Ag+1 0.2058 0.5287 0.2645 1 0.0
Ag4 Ag+1 0 0.6106 0.0361 1 0.0
Se1 Se-2 0.2387 0.7485 0.8867 1 0.0
Ag2 Ag+1 0.2044 0.1023 0.846 1 0.0
Se5 Se-2 0 0.284 0.993 1 0.0
Se2 Se-2 0 0.997 0.6989 1 0.0
Ag3 Ag+1 0.1839 0.1562 0.1467 1 0.0
